data_4320228
loop_
_publ_author_name
'ShengLi Guo'
'Frank Peters'
'Fabrizia Fabrizi de Biani'
'Jan W. Bats'
'Eberhardt Herdtweck'
'Piero Zanello'
'Matthias Wagner'

_publ_contact_author_address
;
 Institut f\"ur Organische Chemie
 Universit\"at Frankfurt
 Marie-Curie-Strasse 11
 D-60439 Frankfurt am Main
 Germany
;
_publ_contact_author_email bats@chemie.uni-frankfurt.de
_publ_contact_author_fax '+49 69 79829128'
_publ_contact_author_name 'Jan W. Bats'
_publ_contact_author_phone '+49 69 79829124'
_publ_section_title
;
 Electronic Communication in Oligometallic Complexes with Ferrocene-Based
 Tris(1-pyrazolyl)borate Ligands
;
_journal_name_full 'Inorganic Chemistry'
_journal_page_first 4928
_journal_page_last 4936
_journal_paper_doi 10.1021/ic001199j
_journal_volume 40
_journal_year 2001
_chemical_formula_moiety 'C80 H108 B2 Cu Fe2 N12 , 2(C7 H8)'
_chemical_formula_sum 'C94 H124 B2 Cu Fe2 N12'
_chemical_formula_weight 1618.91
_chemical_name_systematic
; 
 ? 
;
_space_group_IT_number 2
_symmetry_cell_setting triclinic
_symmetry_space_group_name_Hall '-P 1'
_symmetry_space_group_name_H-M 'P -1'
_atom_sites_solution_hydrogens geom
_atom_sites_solution_primary direct
_atom_sites_solution_secondary difmap
_audit_creation_method SHELXL-96
_cell_angle_alpha 96.530(9)
_cell_angle_beta 101.598(11)
_cell_angle_gamma 102.849(9)
_cell_formula_units_Z 1
_cell_length_a 10.541(4)
_cell_length_b 13.099(5)
_cell_length_c 16.609(7)
_cell_measurement_reflns_used 277
_cell_measurement_temperature 136(2)
_cell_measurement_theta_max 23
_cell_measurement_theta_min 3
_cell_volume 2159.9(15)
_computing_cell_refinement 'SMART (Siemens, 1995)'
_computing_data_collection 'SMART (Siemens, 1995)'
_computing_data_reduction 'SAINT (Siemens, 1995)'
_computing_publication_material 'CIF in SHELXL-96 (Sheldrick, 1996)'
_computing_structure_refinement 'SHELXL-96 (Sheldrick, 1996)'
_computing_structure_solution 'SHELXS-96 (Sheldrick, 1996)'
_diffrn_ambient_temperature 136(2)
_diffrn_measurement_device SIEMENS_SMART
_diffrn_measurement_method \w
_diffrn_radiation_monochromator graphite
_diffrn_radiation_source 'normal-focus sealed tube'
_diffrn_radiation_type MoK\a
_diffrn_radiation_wavelength 0.71073
_diffrn_reflns_av_R_equivalents 0.1320
_diffrn_reflns_av_sigmaI/netI 0.2388
_diffrn_reflns_limit_h_max 12
_diffrn_reflns_limit_h_min -10
_diffrn_reflns_limit_k_max 16
_diffrn_reflns_limit_k_min -16
_diffrn_reflns_limit_l_max 19
_diffrn_reflns_limit_l_min -16
_diffrn_reflns_number 10307
_diffrn_reflns_theta_max 25.52
_diffrn_reflns_theta_min 1.62
_diffrn_standards_decay_% 0
_diffrn_standards_interval_count none
_diffrn_standards_interval_time none
_diffrn_standards_number none
_exptl_absorpt_coefficient_mu 0.628
_exptl_absorpt_correction_T_max 0.981
_exptl_absorpt_correction_T_min 0.891
_exptl_absorpt_correction_type 'numerical (SHELXTL, 1996)'
_exptl_crystal_colour yellow
_exptl_crystal_density_diffrn 1.245
_exptl_crystal_description thin_rod
_exptl_crystal_F_000 863
_exptl_crystal_size_max 0.65
_exptl_crystal_size_mid 0.10
_exptl_crystal_size_min 0.03
_refine_diff_density_max 0.876
_refine_diff_density_min -0.715
_refine_diff_density_rms 0.148
_refine_ls_extinction_method none
_refine_ls_goodness_of_fit_ref 1.507
_refine_ls_hydrogen_treatment riding
_refine_ls_matrix_type full
_refine_ls_number_parameters 467
_refine_ls_number_reflns 7197
_refine_ls_number_restraints 17
_refine_ls_restrained_S_all 1.509
_refine_ls_R_factor_all 0.2695
_refine_ls_R_factor_gt 0.1482
_refine_ls_shift/esd_mean 0.001
_refine_ls_shift/su_max 0.010
_refine_ls_structure_factor_coef Fsqd
_refine_ls_weighting_details 'w=1/[\s^2^(Fo^2^)+(0.06P)^2^] where P=(Fo^2^+2Fc^2^)/3'
_refine_ls_weighting_scheme calc
_refine_ls_wR_factor_gt 0.2424
_refine_ls_wR_factor_ref 0.2880
_reflns_number_gt 3658
_reflns_number_total 7197
_reflns_threshold_expression I>2sigma(I)
_cod_data_source_file ic001199j_2.cif
_cod_data_source_block 3Cym-Cu.2C7H8
_cod_depositor_comments
;
The following automatic conversions were performed:

'_refine_ls_weighting_scheme' value 'calc
w=1/[\s^2^(Fo^2^)+(0.06P)^2^] where P=(Fo^2^+2Fc^2^)/3' was changed
to 'calc'. New tag '_refine_ls_weighting_details' was created. The
value of the new tag was set to 'w=1/[\s^2^(Fo^2^)+(0.06P)^2^] where
P=(Fo^2^+2Fc^2^)/3'.

Automatic conversion script
Id: cif_fix_values 3143 2015-03-26 13:38:13Z robertas 
;
_cod_original_cell_volume 2159.7(15)
_cod_database_code 4320228

loop_
_symmetry_equiv_pos_as_xyz
'x, y, z'
'-x, -y, -z'

loop_
_atom_site_aniso_label
_atom_site_aniso_U_11
_atom_site_aniso_U_22
_atom_site_aniso_U_33
_atom_site_aniso_U_23
_atom_site_aniso_U_13
_atom_site_aniso_U_12
Cu 0.0178(14) 0.0182(12) 0.0199(12) 0.0029(9) 0.0072(10) 0.0026(10)
Fe 0.0217(11) 0.0232(10) 0.0168(9) -0.0024(7) 0.0030(8) 0.0066(8)
C11 0.007(7) 0.020(6) 0.026(7) -0.001(5) 0.002(5) 0.002(5)
C28 0.028(9) 0.030(7) 0.020(6) 0.004(5) 0.012(6) 0.015(6)
N2 0.027(7) 0.014(5) 0.010(5) 0.000(4) 0.001(4) 0.004(4)
C33 0.013(7) 0.059(9) 0.017(6) -0.008(6) 0.010(5) 0.006(6)
C29 0.020(8) 0.053(9) 0.028(7) -0.014(6) 0.018(6) -0.004(7)
N3 0.010(6) 0.013(5) 0.019(5) -0.004(4) 0.000(4) -0.001(4)
N1 0.020(6) 0.014(5) 0.023(5) -0.001(4) 0.007(5) 0.007(4)
C18 0.012(8) 0.035(8) 0.034(8) -0.001(6) -0.003(6) 0.001(6)
C32 0.035(9) 0.056(9) 0.022(7) -0.007(6) 0.011(6) 0.022(7)
C14 0.018(7) 0.022(6) 0.005(5) -0.002(5) 0.001(5) 0.005(5)
C12 0.042(10) 0.027(7) 0.022(7) 0.014(6) 0.001(6) 0.010(6)
C38 0.158(19) 0.051(11) 0.066(12) 0.012(9) 0.054(13) 0.067(12)
N5 0.014(6) 0.011(5) 0.024(5) -0.001(4) 0.003(4) 0.002(4)
C20 0.031(8) 0.031(7) 0.028(7) 0.005(6) 0.010(6) 0.009(6)
C23 0.056(10) 0.037(8) 0.028(7) 0.010(6) 0.014(7) 0.021(7)
C34 0.030(8) 0.016(6) 0.024(7) 0.004(5) 0.007(6) 0.004(5)
C7 0.019(7) 0.029(7) 0.025(7) 0.001(5) 0.012(6) 0.012(6)
C9 0.003(6) 0.020(6) 0.027(7) -0.007(5) 0.002(5) -0.006(5)
C3 0.025(8) 0.010(6) 0.020(6) -0.009(5) 0.009(5) -0.003(5)
C36 0.059(10) 0.035(8) 0.037(8) 0.012(6) 0.031(8) 0.023(7)
C10 0.026(8) 0.022(6) 0.010(6) 0.000(5) 0.011(5) 0.013(6)
C1 0.019(8) 0.009(6) 0.031(7) -0.008(5) 0.013(6) 0.002(5)
C8 0.023(7) 0.024(7) 0.018(6) 0.003(5) 0.001(5) 0.007(6)
C5 0.017(7) 0.017(6) 0.018(6) -0.004(5) 0.005(5) 0.004(5)
C22 0.026(8) 0.042(8) 0.028(7) 0.004(6) -0.001(6) 0.010(6)
C4 0.029(8) 0.030(7) 0.030(7) -0.004(6) 0.021(6) 0.015(6)
C24 0.060(10) 0.029(7) 0.033(8) 0.025(6) 0.018(7) 0.029(7)
C19 0.023(8) 0.031(7) 0.035(7) 0.004(6) 0.007(6) 0.012(6)
C13 0.020(8) 0.036(7) 0.014(6) -0.003(5) 0.006(5) 0.005(6)
C16 0.058(11) 0.023(7) 0.023(7) 0.002(5) 0.009(7) 0.011(7)
C2 0.019(7) 0.018(6) 0.024(7) 0.008(5) 0.013(5) 0.010(5)
C6 0.030(8) 0.013(6) 0.022(6) -0.004(5) 0.007(6) -0.005(5)
C26 0.019(8) 0.035(7) 0.035(7) 0.020(6) 0.008(6) 0.011(6)
C35 0.037(9) 0.025(7) 0.031(7) -0.004(6) -0.001(6) 0.002(6)
C25 0.038(9) 0.031(7) 0.024(7) 0.010(6) 0.004(6) 0.002(6)
C31 0.068(12) 0.029(8) 0.033(8) -0.008(6) 0.019(8) -0.003(7)
C15 0.031(9) 0.047(9) 0.027(7) 0.018(6) 0.017(6) 0.009(7)
C21 0.023(8) 0.024(6) 0.030(7) 0.005(5) 0.017(6) 0.010(6)
C17 0.018(8) 0.038(8) 0.026(7) -0.007(6) -0.013(6) -0.005(6)
C27 0.026(8) 0.035(7) 0.013(6) 0.003(5) 0.016(5) 0.000(6)
C40 0.070(11) 0.021(7) 0.045(8) 0.013(6) 0.025(8) 0.020(7)
C30 0.080(13) 0.055(10) 0.033(8) -0.017(7) 0.034(8) -0.008(9)
B 0.021(8) 0.015(7) 0.023(8) 0.001(5) 0.005(6) 0.009(6)
C39 0.104(15) 0.040(9) 0.035(9) 0.006(7) 0.004(9) 0.025(9)
C37 0.154(18) 0.050(10) 0.042(10) 0.011(8) 0.055(11) 0.049(11)
N6 0.027(7) 0.022(6) 0.019(5) 0.004(4) 0.007(5) 0.010(5)
N4 0.007(6) 0.024(5) 0.027(6) 0.002(4) 0.006(4) 0.000(4)

loop_
_atom_site_label
_atom_site_type_symbol
_atom_site_fract_x
_atom_site_fract_y
_atom_site_fract_z
_atom_site_U_iso_or_equiv
_atom_site_thermal_displace_type
_atom_site_occupancy
_atom_site_calc_flag
_atom_site_refinement_flags
_atom_site_disorder_group
Cu Cu 0.0000 0.0000 0.0000 0.0186(6) Uani 1 d S .
Fe Fe 0.63530(17) 0.15863(13) 0.21476(10) 0.0211(5) Uani 1 d . .
C11 C 0.5517(11) 0.2508(9) 0.1385(6) 0.018(3) Uani 1 d . .
H11 H 0.5174 0.3068 0.1559 0.022 Uiso 1 calc R .
C28 C 0.1944(12) 0.3902(9) 0.3624(7) 0.024(3) Uani 1 d . .
H28 H 0.1306 0.4098 0.3191 0.029 Uiso 1 calc R .
N2 N 0.1425(9) 0.0744(6) -0.0497(5) 0.018(2) Uani 1 d . .
C33 C 0.1615(12) 0.4200(10) 0.4478(6) 0.030(3) Uani 1 d . .
H33B H 0.0693 0.3850 0.4457 0.036 Uiso 1 calc R .
H33A H 0.2188 0.3959 0.4911 0.036 Uiso 1 calc R .
C29 C 0.3347(12) 0.4510(10) 0.3613(7) 0.036(4) Uani 1 d . .
H29B H 0.3990 0.4255 0.3990 0.043 Uiso 1 calc R .
H29A H 0.3486 0.4356 0.3056 0.043 Uiso 1 calc R .
N3 N 0.2406(9) 0.1581(6) 0.1435(5) 0.016(2) Uani 1 d . .
N1 N 0.2706(9) 0.1157(6) -0.0040(5) 0.019(2) Uani 1 d . .
C18 C 0.7726(12) 0.1106(9) 0.2964(7) 0.029(3) Uani 1 d . .
H18 H 0.8432 0.0854 0.2836 0.035 Uiso 1 calc R .
C32 C 0.1833(12) 0.5413(10) 0.4687(7) 0.036(4) Uani 1 d . .
H32B H 0.1212 0.5644 0.4277 0.044 Uiso 1 calc R .
H32A H 0.1656 0.5594 0.5229 0.044 Uiso 1 calc R .
C14 C 0.5698(11) 0.0839(8) 0.0926(6) 0.016(3) Uani 1 d . .
H14 H 0.5493 0.0111 0.0744 0.019 Uiso 1 calc R .
C12 C 0.6834(13) 0.2589(9) 0.1342(7) 0.030(3) Uani 1 d . .
H12 H 0.7517 0.3212 0.1474 0.036 Uiso 1 calc R .
C38 C 0.287(2) -0.5778(12) 0.0317(10) 0.081(6) Uani 1 d . .
H38B H 0.2601 -0.6420 -0.0095 0.097 Uiso 1 calc R .
H38A H 0.3742 -0.5742 0.0658 0.097 Uiso 1 calc R .
N5 N 0.2631(9) -0.0220(6) 0.0901(5) 0.017(2) Uani 1 d . .
C20 C 0.3046(12) 0.2058(9) -0.2051(7) 0.029(3) Uani 1 d . .
H20B H 0.2580 0.1562 -0.2559 0.035 Uiso 1 calc R .
H20A H 0.3997 0.2130 -0.1995 0.035 Uiso 1 calc R .
C23 C 0.0981(14) 0.4162(9) -0.2515(7) 0.038(4) Uani 1 d . .
H23B H 0.0024 0.4081 -0.2687 0.045 Uiso 1 calc R .
H23A H 0.1313 0.4667 -0.1999 0.045 Uiso 1 calc R .
C34 C 0.2490(12) -0.2801(8) 0.1647(7) 0.023(3) Uani 1 d . .
H34B H 0.1868 -0.2919 0.2005 0.028 Uiso 1 calc R .
H34A H 0.3387 -0.2650 0.1996 0.028 Uiso 1 calc R .
C7 C 0.1184(12) -0.1709(9) 0.0764(7) 0.023(3) Uani 1 d . .
H7 H 0.0384 -0.2233 0.0599 0.027 Uiso 1 calc R .
C9 C 0.3233(11) -0.0860(8) 0.1337(7) 0.020(3) Uani 1 d . .
H9 H 0.4115 -0.0672 0.1646 0.023 Uiso 1 calc R .
C3 C 0.3450(12) 0.1676(8) -0.0526(6) 0.020(3) Uani 1 d . .
H3 H 0.4352 0.2032 -0.0359 0.024 Uiso 1 calc R .
C36 C 0.3233(14) -0.3757(9) 0.0510(7) 0.039(4) Uani 1 d . .
H36B H 0.4122 -0.3629 0.0866 0.046 Uiso 1 calc R .
H36A H 0.3209 -0.3161 0.0215 0.046 Uiso 1 calc R .
C10 C 0.4770(11) 0.1430(8) 0.1122(6) 0.017(3) Uani 1 d . .
C1 C 0.1395(11) 0.0992(7) -0.1270(7) 0.020(3) Uani 1 d . .
H1 H 0.0644 0.0793 -0.1712 0.024 Uiso 1 calc R .
C8 C 0.2339(12) -0.1845(8) 0.1257(6) 0.022(3) Uani 1 d . .
C5 C 0.1795(11) 0.2231(8) 0.2573(6) 0.018(3) Uani 1 d . .
C22 C 0.1236(12) 0.3079(9) -0.2345(7) 0.033(3) Uani 1 d . .
H22B H 0.0788 0.2540 -0.2831 0.040 Uiso 1 calc R .
H22A H 0.0870 0.2874 -0.1880 0.040 Uiso 1 calc R .
C4 C 0.0720(12) 0.1814(8) 0.1881(7) 0.027(3) Uani 1 d . .
H4 H -0.0158 0.1813 0.1895 0.033 Uiso 1 calc R .
C24 C 0.1629(13) 0.4607(9) -0.3170(7) 0.035(3) Uani 1 d . .
H24B H 0.1493 0.5310 -0.3208 0.042 Uiso 1 calc R .
H24A H 0.1207 0.4160 -0.3706 0.042 Uiso 1 calc R .
C19 C 0.6430(12) 0.0482(9) 0.2926(7) 0.029(3) Uani 1 d . .
H19 H 0.6131 -0.0250 0.2759 0.035 Uiso 1 calc R .
C13 C 0.6967(12) 0.1546(9) 0.1056(6) 0.024(3) Uani 1 d . .
H13 H 0.7746 0.1372 0.0973 0.029 Uiso 1 calc R .
C16 C 0.6484(14) 0.2217(9) 0.3373(7) 0.035(3) Uani 1 d . .
H16 H 0.6229 0.2822 0.3555 0.042 Uiso 1 calc R .
C2 C 0.2637(11) 0.1582(8) -0.1307(7) 0.018(3) Uani 1 d . .
C6 C 0.2876(12) 0.2067(8) 0.2260(6) 0.024(3) Uani 1 d . .
H6 H 0.3765 0.2253 0.2555 0.029 Uiso 1 calc R .
C26 C 0.3376(12) 0.3606(9) -0.2833(7) 0.028(3) Uani 1 d . .
H26B H 0.4333 0.3679 -0.2684 0.033 Uiso 1 calc R .
H26A H 0.3011 0.3107 -0.3350 0.033 Uiso 1 calc R .
C35 C 0.2244(13) -0.3842(9) 0.1021(7) 0.034(3) Uani 1 d . .
H35 H 0.1367 -0.3945 0.0643 0.040 Uiso 1 calc R .
C25 C 0.3124(12) 0.4676(9) -0.2973(7) 0.032(3) Uani 1 d . .
H25B H 0.3495 0.4902 -0.3432 0.038 Uiso 1 calc R .
H25A H 0.3569 0.5200 -0.2478 0.038 Uiso 1 calc R .
C31 C 0.3279(14) 0.5989(10) 0.4692(8) 0.046(4) Uani 1 d . .
H31B H 0.3388 0.6750 0.4811 0.055 Uiso 1 calc R .
H31A H 0.3894 0.5797 0.5132 0.055 Uiso 1 calc R .
C15 C 0.5665(13) 0.1161(10) 0.3187(7) 0.033(3) Uani 1 d . .
H15 H 0.4781 0.0954 0.3230 0.040 Uiso 1 calc R .
C21 C 0.2755(12) 0.3154(8) -0.2145(7) 0.023(3) Uani 1 d . .
H21 H 0.3173 0.3639 -0.1618 0.028 Uiso 1 calc R .
C17 C 0.7762(12) 0.2188(10) 0.3231(7) 0.033(3) Uani 1 d . .
H17 H 0.8490 0.2768 0.3300 0.039 Uiso 1 calc R .
C27 C 0.1758(12) 0.2687(9) 0.3438(6) 0.024(3) Uani 1 d . .
H27B H 0.2452 0.2503 0.3831 0.029 Uiso 1 calc R .
H27A H 0.0905 0.2344 0.3543 0.029 Uiso 1 calc R .
C40 C 0.2169(15) -0.4803(9) 0.1475(8) 0.042(4) Uani 1 d . .
H40B H 0.1455 -0.4857 0.1769 0.050 Uiso 1 calc R .
H40A H 0.3004 -0.4714 0.1881 0.050 Uiso 1 calc R .
C30 C 0.3623(16) 0.5706(11) 0.3859(8) 0.059(5) Uani 1 d . .
H30B H 0.3094 0.5986 0.3431 0.071 Uiso 1 calc R .
H30A H 0.4560 0.6029 0.3900 0.071 Uiso 1 calc R .
B B 0.3161(13) 0.1002(9) 0.0872(8) 0.019(3) Uani 1 d . .
C39 C 0.1904(17) -0.5817(11) 0.0839(8) 0.060(5) Uani 1 d . .
H39B H 0.1918 -0.6412 0.1135 0.073 Uiso 1 calc R .
H39A H 0.1015 -0.5944 0.0483 0.073 Uiso 1 calc R .
C37 C 0.2938(19) -0.4795(11) -0.0129(8) 0.073(6) Uani 1 d . .
H37B H 0.2095 -0.4878 -0.0526 0.088 Uiso 1 calc R .
H37A H 0.3637 -0.4745 -0.0435 0.088 Uiso 1 calc R .
N6 N 0.1344(10) -0.0738(7) 0.0549(5) 0.022(2) Uani 1 d . .
N4 N 0.1056(9) 0.1418(7) 0.1204(5) 0.020(2) Uani 1 d . .
C47 C 0.787(3) 0.046(2) 0.6567(16) 0.180(12) Uiso 1 d D .
C44 C 0.898(5) 0.113(3) 0.525(2) 0.35(3) Uiso 1 d D .
C43 C 0.776(4) 0.125(3) 0.534(2) 0.49(5) Uiso 1 d D .
C41 C 0.593(3) 0.118(3) 0.598(2) 0.29(2) Uiso 1 d D .
C46 C 0.893(4) 0.020(3) 0.641(2) 0.29(2) Uiso 1 d D .
C42 C 0.714(4) 0.095(2) 0.594(2) 0.45(4) Uiso 1 d D .
C45 C 0.957(5) 0.052(4) 0.575(3) 1.5(3) Uiso 1 d D .

loop_
_atom_type_symbol
_atom_type_description
_atom_type_scat_dispersion_real
_atom_type_scat_dispersion_imag
_atom_type_scat_source
C C 0.0033 0.0016 'International Tables Vol C Tables 4.2.6.8 and 6.1.1.4'
H H 0.0000 0.0000 'International Tables Vol C Tables 4.2.6.8 and 6.1.1.4'
B B 0.0013 0.0007 'International Tables Vol C Tables 4.2.6.8 and 6.1.1.4'
N N 0.0061 0.0033 'International Tables Vol C Tables 4.2.6.8 and 6.1.1.4'
Fe Fe 0.3463 0.8444 'International Tables Vol C Tables 4.2.6.8 and 6.1.1.4'
Cu Cu 0.3201 1.2651 'International Tables Vol C Tables 4.2.6.8 and 6.1.1.4'

loop_
_geom_angle_atom_site_label_1
_geom_angle_atom_site_label_2
_geom_angle_atom_site_label_3
_geom_angle
_geom_angle_site_symmetry_1
_geom_angle_site_symmetry_3
_geom_angle_publ_flag
N2 Cu N2 179.998(2) 2 . ?
N2 Cu N6 86.9(4) 2 2 ?
N2 Cu N6 93.1(4) . 2 ?
N2 Cu N6 93.1(4) 2 . ?
N2 Cu N6 86.9(4) . . ?
N6 Cu N6 180.0 2 . ?
N2 Cu N4 96.0(3) 2 . ?
N2 Cu N4 84.0(3) . . ?
N6 Cu N4 95.9(3) 2 . ?
N6 Cu N4 84.1(3) . . ?
N2 Cu N4 84.0(3) 2 2 ?
N2 Cu N4 96.0(3) . 2 ?
N6 Cu N4 84.1(3) 2 2 ?
N6 Cu N4 95.9(3) . 2 ?
N4 Cu N4 180.0 . 2 ?
C18 Fe C17 41.0(4) . . ?
C18 Fe C12 123.8(5) . . ?
C17 Fe C12 105.0(5) . . ?
C18 Fe C13 106.1(5) . . ?
C17 Fe C13 118.0(5) . . ?
C12 Fe C13 41.4(4) . . ?
C18 Fe C19 40.5(4) . . ?
C17 Fe C19 68.4(5) . . ?
C12 Fe C19 162.0(5) . . ?
C13 Fe C19 125.5(5) . . ?
C18 Fe C11 160.4(4) . . ?
C17 Fe C11 123.7(5) . . ?
C12 Fe C11 39.6(4) . . ?
C13 Fe C11 68.1(4) . . ?
C19 Fe C11 157.8(5) . . ?
C18 Fe C14 120.6(4) . . ?
C17 Fe C14 154.0(5) . . ?
C12 Fe C14 68.1(4) . . ?
C13 Fe C14 40.2(4) . . ?
C19 Fe C14 110.0(4) . . ?
C11 Fe C14 67.8(4) . . ?
C18 Fe C16 68.0(5) . . ?
C17 Fe C16 40.5(5) . . ?
C12 Fe C16 119.0(5) . . ?
C13 Fe C16 153.6(5) . . ?
C19 Fe C16 67.6(4) . . ?
C11 Fe C16 108.4(5) . . ?
C14 Fe C16 165.0(5) . . ?
C18 Fe C10 156.8(4) . . ?
C17 Fe C10 161.9(4) . . ?
C12 Fe C10 67.6(5) . . ?
C13 Fe C10 68.1(4) . . ?
C19 Fe C10 123.5(4) . . ?
C11 Fe C10 40.3(4) . . ?
C14 Fe C10 40.6(4) . . ?
C16 Fe C10 127.2(5) . . ?
C18 Fe C15 67.5(5) . . ?
C17 Fe C15 67.8(5) . . ?
C12 Fe C15 154.8(5) . . ?
C13 Fe C15 163.6(5) . . ?
C19 Fe C15 40.0(4) . . ?
C11 Fe C15 122.9(5) . . ?
C14 Fe C15 128.8(5) . . ?
C16 Fe C15 39.9(4) . . ?
C10 Fe C15 111.5(5) . . ?
C12 C11 C10 109.3(10) . . ?
C12 C11 Fe 69.6(6) . . ?
C10 C11 Fe 71.2(6) . . ?
C29 C28 C27 111.9(9) . . ?
C29 C28 C33 111.0(9) . . ?
C27 C28 C33 109.2(9) . . ?
C1 N2 N1 106.7(9) . . ?
C1 N2 Cu 131.6(8) . . ?
N1 N2 Cu 121.6(6) . . ?
C32 C33 C28 110.0(10) . . ?
C30 C29 C28 114.2(10) . . ?
N4 N3 C6 110.2(9) . . ?
N4 N3 B 120.2(8) . . ?
C6 N3 B 127.8(9) . . ?
N2 N1 C3 108.9(8) . . ?
N2 N1 B 122.5(9) . . ?
C3 N1 B 128.6(9) . . ?
C19 C18 C17 108.2(11) . . ?
C19 C18 Fe 70.4(7) . . ?
C17 C18 Fe 69.6(6) . . ?
C31 C32 C33 110.6(10) . . ?
C13 C14 C10 108.7(9) . . ?
C13 C14 Fe 69.4(6) . . ?
C10 C14 Fe 70.8(6) . . ?
C11 C12 C13 108.4(11) . . ?
C11 C12 Fe 70.7(7) . . ?
C13 C12 Fe 69.5(6) . . ?
C39 C38 C37 110.4(12) . . ?
C9 N5 N6 109.3(8) . . ?
C9 N5 B 129.4(9) . . ?
N6 N5 B 120.7(9) . . ?
C2 C20 C21 115.0(9) . . ?
C24 C23 C22 114.0(10) . . ?
C8 C34 C35 115.1(9) . . ?
N6 C7 C8 112.7(10) . . ?
N5 C9 C8 109.9(9) . . ?
N1 C3 C2 108.4(10) . . ?
C35 C36 C37 110.5(11) . . ?
C11 C10 C14 106.5(9) . . ?
C11 C10 B 126.5(9) . . ?
C14 C10 B 125.5(9) . . ?
C11 C10 Fe 68.5(6) . . ?
C14 C10 Fe 68.6(6) . . ?
B C10 Fe 138.7(8) . . ?
N2 C1 C2 110.4(10) . . ?
C7 C8 C9 102.3(10) . . ?
C7 C8 C34 126.6(11) . . ?
C9 C8 C34 130.9(10) . . ?
C6 C5 C4 102.1(9) . . ?
C6 C5 C27 129.7(10) . . ?
C4 C5 C27 128.1(10) . . ?
C23 C22 C21 110.2(10) . . ?
N4 C4 C5 114.5(10) . . ?
C23 C24 C25 111.6(10) . . ?
C18 C19 C15 108.2(11) . . ?
C18 C19 Fe 69.1(7) . . ?
C15 C19 Fe 71.4(7) . . ?
C14 C13 C12 107.1(10) . . ?
C14 C13 Fe 70.5(6) . . ?
C12 C13 Fe 69.1(6) . . ?
C15 C16 C17 108.1(10) . . ?
C15 C16 Fe 70.6(6) . . ?
C17 C16 Fe 68.4(6) . . ?
C3 C2 C1 105.5(10) . . ?
C3 C2 C20 126.4(11) . . ?
C1 C2 C20 128.0(10) . . ?
N3 C6 C5 108.6(10) . . ?
C25 C26 C21 113.3(9) . . ?
C36 C35 C40 112.8(10) . . ?
C36 C35 C34 111.6(10) . . ?
C40 C35 C34 110.8(9) . . ?
C26 C25 C24 110.6(10) . . ?
C30 C31 C32 111.6(10) . . ?
C19 C15 C16 108.0(11) . . ?
C19 C15 Fe 68.6(7) . . ?
C16 C15 Fe 69.5(6) . . ?
C26 C21 C22 110.0(9) . . ?
C26 C21 C20 109.8(9) . . ?
C22 C21 C20 111.8(10) . . ?
C16 C17 C18 107.5(11) . . ?
C16 C17 Fe 71.1(6) . . ?
C18 C17 Fe 69.4(6) . . ?
C5 C27 C28 116.6(9) . . ?
C35 C40 C39 109.4(10) . . ?
C29 C30 C31 111.0(11) . . ?
N1 B N3 109.3(8) . . ?
N1 B N5 107.1(8) . . ?
N3 B N5 104.7(9) . . ?
N1 B C10 106.4(9) . . ?
N3 B C10 114.9(9) . . ?
N5 B C10 114.2(9) . . ?
C38 C39 C40 114.0(13) . . ?
C38 C37 C36 111.0(11) . . ?
C7 N6 N5 105.8(9) . . ?
C7 N6 Cu 131.1(8) . . ?
N5 N6 Cu 122.3(7) . . ?
C4 N4 N3 104.5(9) . . ?
C4 N4 Cu 136.5(8) . . ?
N3 N4 Cu 113.3(6) . . ?
C46 C47 C42 116(3) . . ?
C45 C44 C43 117(4) . . ?
C42 C43 C44 127(4) . . ?
C47 C46 C45 125(4) . . ?
C43 C42 C41 120(4) . . ?
C43 C42 C47 116(4) . . ?
C41 C42 C47 124(4) . . ?
C44 C45 C46 117(3) . . ?

loop_
_geom_bond_atom_site_label_1
_geom_bond_atom_site_label_2
_geom_bond_distance
_geom_bond_site_symmetry_2
_geom_bond_publ_flag
Cu N2 1.979(9) 2 ?
Cu N2 1.979(9) . ?
Cu N6 2.016(9) 2 ?
Cu N6 2.016(9) . ?
Cu N4 2.455(8) . ?
Cu N4 2.455(8) 2 ?
Fe C18 2.034(12) . ?
Fe C17 2.036(10) . ?
Fe C12 2.037(12) . ?
Fe C13 2.043(10) . ?
Fe C19 2.051(12) . ?
Fe C11 2.052(11) . ?
Fe C14 2.057(9) . ?
Fe C16 2.073(11) . ?
Fe C10 2.087(11) . ?
Fe C15 2.088(11) . ?
C11 C12 1.386(15) . ?
C11 C10 1.425(14) . ?
C28 C29 1.521(16) . ?
C28 C27 1.547(15) . ?
C28 C33 1.555(14) . ?
N2 C1 1.355(13) . ?
N2 N1 1.365(11) . ?
C33 C32 1.542(16) . ?
C29 C30 1.520(17) . ?
N3 N4 1.358(11) . ?
N3 C6 1.385(12) . ?
N3 B 1.577(14) . ?
N1 C3 1.369(13) . ?
N1 B 1.544(14) . ?
C18 C19 1.413(16) . ?
C18 C17 1.426(15) . ?
C32 C31 1.541(17) . ?
C14 C13 1.408(15) . ?
C14 C10 1.437(14) . ?
C12 C13 1.441(15) . ?
C38 C39 1.46(2) . ?
C38 C37 1.553(19) . ?
N5 C9 1.349(13) . ?
N5 N6 1.351(12) . ?
N5 B 1.584(14) . ?
C20 C2 1.541(15) . ?
C20 C21 1.551(14) . ?
C23 C24 1.503(15) . ?
C23 C22 1.546(15) . ?
C34 C8 1.498(14) . ?
C34 C35 1.556(14) . ?
C7 N6 1.344(13) . ?
C7 C8 1.383(14) . ?
C9 C8 1.392(14) . ?
C3 C2 1.378(14) . ?
C36 C35 1.465(16) . ?
C36 C37 1.555(16) . ?
C10 B 1.614(17) . ?
C1 C2 1.382(15) . ?
C5 C6 1.391(15) . ?
C5 C4 1.401(14) . ?
C5 C27 1.504(13) . ?
C22 C21 1.546(15) . ?
C4 N4 1.331(12) . ?
C24 C25 1.524(16) . ?
C19 C15 1.415(15) . ?
C16 C15 1.420(16) . ?
C16 C17 1.422(17) . ?
C26 C25 1.517(15) . ?
C26 C21 1.538(14) . ?
C35 C40 1.533(15) . ?
C31 C30 1.527(16) . ?
C40 C39 1.536(16) . ?
C47 C46 1.31(3) . ?
C47 C42 1.46(4) . ?
C44 C45 1.37(4) . ?
C44 C43 1.37(4) . ?
C43 C42 1.34(4) . ?
C41 C42 1.39(4) . ?
C46 C45 1.44(4) . ?

loop_
_geom_torsion_atom_site_label_1
_geom_torsion_atom_site_label_2
_geom_torsion_atom_site_label_3
_geom_torsion_atom_site_label_4
_geom_torsion
_geom_torsion_site_symmetry_1
_geom_torsion_site_symmetry_2
_geom_torsion_site_symmetry_3
_geom_torsion_site_symmetry_4
_geom_torsion_publ_flag
C18 Fe C11 C12 37.8(16) . . . . ?
C17 Fe C11 C12 71.5(8) . . . . ?
C13 Fe C11 C12 -38.4(7) . . . . ?
C19 Fe C11 C12 -170.8(11) . . . . ?
C14 Fe C11 C12 -81.9(7) . . . . ?
C16 Fe C11 C12 113.6(7) . . . . ?
C10 Fe C11 C12 -119.9(9) . . . . ?
C15 Fe C11 C12 155.2(7) . . . . ?
C18 Fe C11 C10 157.7(12) . . . . ?
C17 Fe C11 C10 -168.5(6) . . . . ?
C12 Fe C11 C10 119.9(9) . . . . ?
C13 Fe C11 C10 81.5(6) . . . . ?
C19 Fe C11 C10 -50.9(14) . . . . ?
C14 Fe C11 C10 38.0(6) . . . . ?
C16 Fe C11 C10 -126.4(7) . . . . ?
C15 Fe C11 C10 -84.8(7) . . . . ?
N6 Cu N2 C1 -40.9(9) 2 . . . ?
N6 Cu N2 C1 139.1(9) . . . . ?
N4 Cu N2 C1 -136.6(9) . . . . ?
N4 Cu N2 C1 43.4(9) 2 . . . ?
N6 Cu N2 N1 136.1(7) 2 . . . ?
N6 Cu N2 N1 -43.9(7) . . . . ?
N4 Cu N2 N1 40.5(7) . . . . ?
N4 Cu N2 N1 -139.5(7) 2 . . . ?
C29 C28 C33 C32 54.6(13) . . . . ?
C27 C28 C33 C32 178.4(10) . . . . ?
C27 C28 C29 C30 -175.4(10) . . . . ?
C33 C28 C29 C30 -53.1(14) . . . . ?
C1 N2 N1 C3 1.3(10) . . . . ?
Cu N2 N1 C3 -176.4(6) . . . . ?
C1 N2 N1 B -177.5(8) . . . . ?
Cu N2 N1 B 4.8(11) . . . . ?
C17 Fe C18 C19 119.0(11) . . . . ?
C12 Fe C18 C19 -168.1(7) . . . . ?
C13 Fe C18 C19 -126.5(7) . . . . ?
C11 Fe C18 C19 163.8(12) . . . . ?
C14 Fe C18 C19 -85.4(8) . . . . ?
C16 Fe C18 C19 80.8(7) . . . . ?
C10 Fe C18 C19 -54.7(15) . . . . ?
C15 Fe C18 C19 37.5(7) . . . . ?
C12 Fe C18 C17 72.8(9) . . . . ?
C13 Fe C18 C17 114.5(8) . . . . ?
C19 Fe C18 C17 -119.0(11) . . . . ?
C11 Fe C18 C17 44.8(17) . . . . ?
C14 Fe C18 C17 155.6(7) . . . . ?
C16 Fe C18 C17 -38.2(7) . . . . ?
C10 Fe C18 C17 -173.8(10) . . . . ?
C15 Fe C18 C17 -81.5(8) . . . . ?
C28 C33 C32 C31 -57.2(13) . . . . ?
C18 Fe C14 C13 -78.3(8) . . . . ?
C17 Fe C14 C13 -40.2(13) . . . . ?
C12 Fe C14 C13 39.0(7) . . . . ?
C19 Fe C14 C13 -121.8(7) . . . . ?
C11 Fe C14 C13 81.9(7) . . . . ?
C16 Fe C14 C13 160.1(16) . . . . ?
C10 Fe C14 C13 119.6(9) . . . . ?
C15 Fe C14 C13 -162.9(7) . . . . ?
C18 Fe C14 C10 162.1(6) . . . . ?
C17 Fe C14 C10 -159.8(10) . . . . ?
C12 Fe C14 C10 -80.6(7) . . . . ?
C13 Fe C14 C10 -119.6(9) . . . . ?
C19 Fe C14 C10 118.6(7) . . . . ?
C11 Fe C14 C10 -37.7(6) . . . . ?
C16 Fe C14 C10 40.5(19) . . . . ?
C15 Fe C14 C10 77.5(8) . . . . ?
C10 C11 C12 C13 -0.8(13) . . . . ?
Fe C11 C12 C13 59.5(7) . . . . ?
C10 C11 C12 Fe -60.4(8) . . . . ?
C18 Fe C12 C11 -165.7(6) . . . . ?
C17 Fe C12 C11 -125.2(7) . . . . ?
C13 Fe C12 C11 119.2(10) . . . . ?
C19 Fe C12 C11 168.7(13) . . . . ?
C14 Fe C12 C11 81.3(7) . . . . ?
C16 Fe C12 C11 -84.0(8) . . . . ?
C10 Fe C12 C11 37.3(6) . . . . ?
C15 Fe C12 C11 -55.7(14) . . . . ?
C18 Fe C12 C13 75.1(8) . . . . ?
C17 Fe C12 C13 115.6(7) . . . . ?
C19 Fe C12 C13 49.5(18) . . . . ?
C11 Fe C12 C13 -119.2(10) . . . . ?
C14 Fe C12 C13 -37.9(6) . . . . ?
C16 Fe C12 C13 156.8(7) . . . . ?
C10 Fe C12 C13 -81.9(7) . . . . ?
C15 Fe C12 C13 -174.8(10) . . . . ?
N6 N5 C9 C8 1.8(12) . . . . ?
B N5 C9 C8 172.6(10) . . . . ?
N2 N1 C3 C2 -0.7(11) . . . . ?
B N1 C3 C2 178.0(9) . . . . ?
C12 C11 C10 C14 1.0(12) . . . . ?
Fe C11 C10 C14 -58.4(7) . . . . ?
C12 C11 C10 B -165.1(10) . . . . ?
Fe C11 C10 B 135.5(10) . . . . ?
C12 C11 C10 Fe 59.4(8) . . . . ?
C13 C14 C10 C11 -0.9(11) . . . . ?
Fe C14 C10 C11 58.3(7) . . . . ?
C13 C14 C10 B 165.5(10) . . . . ?
Fe C14 C10 B -135.4(10) . . . . ?
C13 C14 C10 Fe -59.2(7) . . . . ?
C18 Fe C10 C11 -161.1(11) . . . . ?
C17 Fe C10 C11 32.1(18) . . . . ?
C12 Fe C10 C11 -36.7(6) . . . . ?
C13 Fe C10 C11 -81.6(7) . . . . ?
C19 Fe C10 C11 159.4(7) . . . . ?
C14 Fe C10 C11 -118.7(9) . . . . ?
C16 Fe C10 C11 73.5(8) . . . . ?
C15 Fe C10 C11 116.1(7) . . . . ?
C18 Fe C10 C14 -42.4(14) . . . . ?
C17 Fe C10 C14 150.8(15) . . . . ?
C12 Fe C10 C14 82.0(7) . . . . ?
C13 Fe C10 C14 37.2(6) . . . . ?
C19 Fe C10 C14 -81.8(7) . . . . ?
C11 Fe C10 C14 118.7(9) . . . . ?
C16 Fe C10 C14 -167.8(7) . . . . ?
C15 Fe C10 C14 -125.2(7) . . . . ?
C18 Fe C10 B 77.5(16) . . . . ?
C17 Fe C10 B -89.3(19) . . . . ?
C12 Fe C10 B -158.1(12) . . . . ?
C13 Fe C10 B 157.1(12) . . . . ?
C19 Fe C10 B 38.1(12) . . . . ?
C11 Fe C10 B -121.4(13) . . . . ?
C14 Fe C10 B 119.9(13) . . . . ?
C16 Fe C10 B -47.9(13) . . . . ?
C15 Fe C10 B -5.3(12) . . . . ?
N1 N2 C1 C2 -1.4(10) . . . . ?
Cu N2 C1 C2 176.0(7) . . . . ?
N6 C7 C8 C9 0.7(12) . . . . ?
N6 C7 C8 C34 176.1(10) . . . . ?
N5 C9 C8 C7 -1.4(12) . . . . ?
N5 C9 C8 C34 -176.6(10) . . . . ?
C35 C34 C8 C7 63.2(15) . . . . ?
C35 C34 C8 C9 -122.8(13) . . . . ?
C24 C23 C22 C21 53.5(13) . . . . ?
C6 C5 C4 N4 0.5(13) . . . . ?
C27 C5 C4 N4 -176.9(10) . . . . ?
C22 C23 C24 C25 -54.0(14) . . . . ?
C17 C18 C19 C15 -1.4(13) . . . . ?
Fe C18 C19 C15 -61.0(8) . . . . ?
C17 C18 C19 Fe 59.6(8) . . . . ?
C17 Fe C19 C18 -38.1(7) . . . . ?
C12 Fe C19 C18 33.6(18) . . . . ?
C13 Fe C19 C18 71.7(8) . . . . ?
C11 Fe C19 C18 -165.7(10) . . . . ?
C14 Fe C19 C18 114.1(7) . . . . ?
C16 Fe C19 C18 -81.9(8) . . . . ?
C10 Fe C19 C18 157.3(6) . . . . ?
C15 Fe C19 C18 -118.8(10) . . . . ?
C18 Fe C19 C15 118.8(10) . . . . ?
C17 Fe C19 C15 80.7(8) . . . . ?
C12 Fe C19 C15 152.4(14) . . . . ?
C13 Fe C19 C15 -169.5(7) . . . . ?
C11 Fe C19 C15 -46.9(14) . . . . ?
C14 Fe C19 C15 -127.1(7) . . . . ?
C16 Fe C19 C15 36.9(7) . . . . ?
C10 Fe C19 C15 -83.9(8) . . . . ?
C10 C14 C13 C12 0.4(12) . . . . ?
Fe C14 C13 C12 -59.7(7) . . . . ?
C10 C14 C13 Fe 60.1(7) . . . . ?
C11 C12 C13 C14 0.3(12) . . . . ?
Fe C12 C13 C14 60.6(7) . . . . ?
C11 C12 C13 Fe -60.3(8) . . . . ?
C18 Fe C13 C14 118.7(7) . . . . ?
C17 Fe C13 C14 161.3(6) . . . . ?
C12 Fe C13 C14 -118.0(10) . . . . ?
C19 Fe C13 C14 78.8(8) . . . . ?
C11 Fe C13 C14 -81.1(7) . . . . ?
C16 Fe C13 C14 -168.6(10) . . . . ?
C10 Fe C13 C14 -37.6(6) . . . . ?
C15 Fe C13 C14 54.2(19) . . . . ?
C18 Fe C13 C12 -123.3(7) . . . . ?
C17 Fe C13 C12 -80.7(8) . . . . ?
C19 Fe C13 C12 -163.2(7) . . . . ?
C11 Fe C13 C12 36.9(7) . . . . ?
C14 Fe C13 C12 118.0(10) . . . . ?
C16 Fe C13 C12 -50.6(13) . . . . ?
C10 Fe C13 C12 80.4(7) . . . . ?
C15 Fe C13 C12 172.2(15) . . . . ?
C18 Fe C16 C15 -80.8(8) . . . . ?
C17 Fe C16 C15 -119.6(10) . . . . ?
C12 Fe C16 C15 161.7(7) . . . . ?
C13 Fe C16 C15 -162.6(9) . . . . ?
C19 Fe C16 C15 -37.0(7) . . . . ?
C11 Fe C16 C15 119.7(7) . . . . ?
C14 Fe C16 C15 47(2) . . . . ?
C10 Fe C16 C15 78.9(8) . . . . ?
C18 Fe C16 C17 38.7(7) . . . . ?
C12 Fe C16 C17 -78.8(8) . . . . ?
C13 Fe C16 C17 -43.1(14) . . . . ?
C19 Fe C16 C17 82.6(8) . . . . ?
C11 Fe C16 C17 -120.7(7) . . . . ?
C14 Fe C16 C17 166.4(15) . . . . ?
C10 Fe C16 C17 -161.5(7) . . . . ?
C15 Fe C16 C17 119.6(10) . . . . ?
N1 C3 C2 C1 -0.2(11) . . . . ?
N1 C3 C2 C20 179.0(9) . . . . ?
N2 C1 C2 C3 1.0(11) . . . . ?
N2 C1 C2 C20 -178.2(9) . . . . ?
C21 C20 C2 C3 -94.4(13) . . . . ?
C21 C20 C2 C1 84.6(13) . . . . ?
N4 N3 C6 C5 -0.4(12) . . . . ?
B N3 C6 C5 -164.9(10) . . . . ?
C4 C5 C6 N3 -0.1(12) . . . . ?
C27 C5 C6 N3 177.3(10) . . . . ?
C37 C36 C35 C40 56.3(14) . . . . ?
C37 C36 C35 C34 -178.2(11) . . . . ?
C8 C34 C35 C36 63.7(14) . . . . ?
C8 C34 C35 C40 -169.7(11) . . . . ?
C21 C26 C25 C24 -56.1(13) . . . . ?
C23 C24 C25 C26 53.8(13) . . . . ?
C33 C32 C31 C30 57.6(14) . . . . ?
C18 C19 C15 C16 1.1(13) . . . . ?
Fe C19 C15 C16 -58.4(8) . . . . ?
C18 C19 C15 Fe 59.5(8) . . . . ?
C17 C16 C15 C19 -0.4(13) . . . . ?
Fe C16 C15 C19 57.9(8) . . . . ?
C17 C16 C15 Fe -58.3(8) . . . . ?
C18 Fe C15 C19 -38.0(7) . . . . ?
C17 Fe C15 C19 -82.5(8) . . . . ?
C12 Fe C15 C19 -160.3(11) . . . . ?
C13 Fe C15 C19 32(2) . . . . ?
C11 Fe C15 C19 160.8(7) . . . . ?
C14 Fe C15 C19 74.0(8) . . . . ?
C16 Fe C15 C19 -120.1(11) . . . . ?
C10 Fe C15 C19 117.0(7) . . . . ?
C18 Fe C15 C16 82.1(8) . . . . ?
C17 Fe C15 C16 37.6(7) . . . . ?
C12 Fe C15 C16 -40.3(15) . . . . ?
C13 Fe C15 C16 151.9(15) . . . . ?
C19 Fe C15 C16 120.1(11) . . . . ?
C11 Fe C15 C16 -79.1(9) . . . . ?
C14 Fe C15 C16 -165.9(7) . . . . ?
C10 Fe C15 C16 -122.9(8) . . . . ?
C25 C26 C21 C22 55.9(13) . . . . ?
C25 C26 C21 C20 179.4(10) . . . . ?
C23 C22 C21 C26 -52.6(12) . . . . ?
C23 C22 C21 C20 -174.8(9) . . . . ?
C2 C20 C21 C26 172.4(9) . . . . ?
C2 C20 C21 C22 -65.2(12) . . . . ?
C15 C16 C17 C18 -0.5(13) . . . . ?
Fe C16 C17 C18 -60.2(8) . . . . ?
C15 C16 C17 Fe 59.7(8) . . . . ?
C19 C18 C17 C16 1.2(13) . . . . ?
Fe C18 C17 C16 61.3(8) . . . . ?
C19 C18 C17 Fe -60.1(8) . . . . ?
C18 Fe C17 C16 -117.9(11) . . . . ?
C12 Fe C17 C16 117.4(7) . . . . ?
C13 Fe C17 C16 159.9(7) . . . . ?
C19 Fe C17 C16 -80.3(7) . . . . ?
C11 Fe C17 C16 78.6(8) . . . . ?
C14 Fe C17 C16 -172.0(9) . . . . ?
C10 Fe C17 C16 54.2(18) . . . . ?
C15 Fe C17 C16 -37.1(7) . . . . ?
C12 Fe C17 C18 -124.7(8) . . . . ?
C13 Fe C17 C18 -82.3(8) . . . . ?
C19 Fe C17 C18 37.6(7) . . . . ?
C11 Fe C17 C18 -163.5(7) . . . . ?
C14 Fe C17 C18 -54.1(14) . . . . ?
C16 Fe C17 C18 117.9(11) . . . . ?
C10 Fe C17 C18 172.1(13) . . . . ?
C15 Fe C17 C18 80.8(8) . . . . ?
C6 C5 C27 C28 90.2(15) . . . . ?
C4 C5 C27 C28 -93.1(14) . . . . ?
C29 C28 C27 C5 -67.1(14) . . . . ?
C33 C28 C27 C5 169.6(10) . . . . ?
C36 C35 C40 C39 -54.9(15) . . . . ?
C34 C35 C40 C39 179.1(12) . . . . ?
C28 C29 C30 C31 52.5(16) . . . . ?
C32 C31 C30 C29 -54.0(16) . . . . ?
N2 N1 B N3 -65.0(11) . . . . ?
C3 N1 B N3 116.5(11) . . . . ?
N2 N1 B N5 47.9(12) . . . . ?
C3 N1 B N5 -130.6(10) . . . . ?
N2 N1 B C10 170.3(8) . . . . ?
C3 N1 B C10 -8.1(13) . . . . ?
N4 N3 B N1 49.5(12) . . . . ?
C6 N3 B N1 -147.4(10) . . . . ?
N4 N3 B N5 -65.0(11) . . . . ?
C6 N3 B N5 98.1(11) . . . . ?
N4 N3 B C10 168.9(9) . . . . ?
C6 N3 B C10 -27.9(15) . . . . ?
C9 N5 B N1 141.2(10) . . . . ?
N6 N5 B N1 -48.8(12) . . . . ?
C9 N5 B N3 -102.8(11) . . . . ?
N6 N5 B N3 67.2(11) . . . . ?
C9 N5 B C10 23.7(15) . . . . ?
N6 N5 B C10 -166.3(9) . . . . ?
C11 C10 B N1 81.7(12) . . . . ?
C14 C10 B N1 -81.9(12) . . . . ?
Fe C10 B N1 -179.6(8) . . . . ?
C11 C10 B N3 -39.4(15) . . . . ?
C14 C10 B N3 157.0(9) . . . . ?
Fe C10 B N3 59.3(14) . . . . ?
C11 C10 B N5 -160.4(9) . . . . ?
C14 C10 B N5 35.9(15) . . . . ?
Fe C10 B N5 -61.7(14) . . . . ?
C37 C38 C39 C40 -55.1(19) . . . . ?
C35 C40 C39 C38 54.7(17) . . . . ?
C39 C38 C37 C36 54(2) . . . . ?
C35 C36 C37 C38 -55.0(18) . . . . ?
C8 C7 N6 N5 0.3(12) . . . . ?
C8 C7 N6 Cu -169.6(7) . . . . ?
C9 N5 N6 C7 -1.3(11) . . . . ?
B N5 N6 C7 -173.1(9) . . . . ?
C9 N5 N6 Cu 169.8(6) . . . . ?
B N5 N6 Cu -2.1(12) . . . . ?
N2 Cu N6 C7 30.9(9) 2 . . . ?
N2 Cu N6 C7 -149.1(9) . . . . ?
N4 Cu N6 C7 126.6(9) . . . . ?
N4 Cu N6 C7 -53.4(9) 2 . . . ?
N2 Cu N6 N5 -137.6(8) 2 . . . ?
N2 Cu N6 N5 42.4(8) . . . . ?
N4 Cu N6 N5 -41.9(8) . . . . ?
N4 Cu N6 N5 138.1(8) 2 . . . ?
C5 C4 N4 N3 -0.7(12) . . . . ?
C5 C4 N4 Cu 149.5(8) . . . . ?
C6 N3 N4 C4 0.6(11) . . . . ?
B N3 N4 C4 166.5(9) . . . . ?
C6 N3 N4 Cu -157.5(6) . . . . ?
B N3 N4 Cu 8.4(11) . . . . ?
N2 Cu N4 C4 -16.6(11) 2 . . . ?
N2 Cu N4 C4 163.4(11) . . . . ?
N6 Cu N4 C4 70.9(11) 2 . . . ?
N6 Cu N4 C4 -109.1(11) . . . . ?
N2 Cu N4 N3 131.8(7) 2 . . . ?
N2 Cu N4 N3 -48.2(7) . . . . ?
N6 Cu N4 N3 -140.8(7) 2 . . . ?
N6 Cu N4 N3 39.2(7) . . . . ?
C45 C44 C43 C42 9(4) . . . . ?
C42 C47 C46 C45 12(4) . . . . ?
C44 C43 C42 C41 176.8(17) . . . . ?
C44 C43 C42 C47 1(2) . . . . ?
C46 C47 C42 C43 -11(3) . . . . ?
C46 C47 C42 C41 173.5(18) . . . . ?
C43 C44 C45 C46 -8(4) . . . . ?
C47 C46 C45 C44 -2(5) . . . . ?
